data_7114409
loop_
_publ_author_name
'Kobatake, Seiya'
'Uchida, Kingo'
'Tsuchida, Eriko'
'Irie, Masahiro'

_publ_section_title
;
 Single-crystalline photochromism of diarylethenes: reactivity???structure
 relationshipElectronic supplementary information (ESI) available: X-ray
 crystallographic data for 2a, 3a and 4a. See
 http://www.rsc.org/suppdata/cc/b2/b208419h/
;
_journal_issue 23
_journal_name_full 'Chemical Communications'
_journal_page_first 2804
_journal_paper_doi 10.1039/b208419h
_journal_year 2002
_chemical_formula_sum 'C33 H30 F6 S2'
_chemical_formula_weight 604.69
_chemical_name_systematic
;
1,2-Bis(2-isopropyl-4-methyl-3-thienyl)perfluorocyclopentene
;
_space_group_IT_number 15
_symmetry_cell_setting monoclinic
_symmetry_space_group_name_Hall '-C 2yc'
_symmetry_space_group_name_H-M 'C 1 2/c 1'
_atom_sites_solution_hydrogens geom
_atom_sites_solution_primary direct
_atom_sites_solution_secondary difmap
_audit_creation_method SHELXL-97
_cell_angle_alpha 90.00
_cell_angle_beta 127.235(3)
_cell_angle_gamma 90.00
_cell_formula_units_Z 4
_cell_length_a 23.546(4)
_cell_length_b 8.3164(15)
_cell_length_c 19.233(4)
_cell_measurement_reflns_used 2631
_cell_measurement_temperature 298(2)
_cell_measurement_theta_max 23.25
_cell_measurement_theta_min 2.17
_cell_volume 2998.5(10)
_computing_cell_refinement 'Bruker SMART'
_computing_data_collection 'Bruker SMART'
_computing_data_reduction 'Bruker SHELXTL'
_computing_molecular_graphics 'Bruker SHELXTL'
_computing_publication_material 'Bruker SHELXTL'
_computing_structure_refinement 'SHELXL-97 (Sheldrick, 1997)'
_computing_structure_solution 'SHELXS-97 (Sheldrick, 1990)'
_diffrn_ambient_temperature 298(2)
_diffrn_measured_fraction_theta_full 1.000
_diffrn_measured_fraction_theta_max 1.000
_diffrn_measurement_device_type 'CCD area detector'
_diffrn_measurement_method 'omega scans'
_diffrn_radiation_monochromator graphite
_diffrn_radiation_source 'sealed tube'
_diffrn_radiation_type MoK\a
_diffrn_radiation_wavelength 0.71073
_diffrn_reflns_av_R_equivalents 0.0763
_diffrn_reflns_av_sigmaI/netI 0.0477
_diffrn_reflns_limit_h_max 26
_diffrn_reflns_limit_h_min -26
_diffrn_reflns_limit_k_max 9
_diffrn_reflns_limit_k_min -9
_diffrn_reflns_limit_l_max 21
_diffrn_reflns_limit_l_min -19
_diffrn_reflns_number 6489
_diffrn_reflns_theta_full 23.25
_diffrn_reflns_theta_max 23.25
_diffrn_reflns_theta_min 2.17
_diffrn_standards_decay_% 1.1
_exptl_absorpt_coefficient_mu 0.236
_exptl_absorpt_correction_type none
_exptl_crystal_colour colorless
_exptl_crystal_density_diffrn 1.340
_exptl_crystal_density_method 'not measured'
_exptl_crystal_description plate
_exptl_crystal_F_000 1256
_exptl_crystal_size_max 0.5
_exptl_crystal_size_mid 0.4
_exptl_crystal_size_min 0.4
_refine_diff_density_max 0.300
_refine_diff_density_min -0.254
_refine_diff_density_rms 0.059
_refine_ls_extinction_method none
_refine_ls_goodness_of_fit_ref 0.999
_refine_ls_hydrogen_treatment mixed
_refine_ls_matrix_type full
_refine_ls_number_parameters 214
_refine_ls_number_reflns 2151
_refine_ls_number_restraints 3
_refine_ls_restrained_S_all 0.998
_refine_ls_R_factor_all 0.0621
_refine_ls_R_factor_gt 0.0440
_refine_ls_shift/su_max 0.001
_refine_ls_shift/su_mean 0.000
_refine_ls_structure_factor_coef Fsqd
_refine_ls_weighting_details 'calc w=1/[\s^2^(Fo^2^)+(0.0745P)^2^+0.0000P] where P=(Fo^2^+2Fc^2^)/3'
_refine_ls_weighting_scheme calc
_refine_ls_wR_factor_gt 0.1061
_refine_ls_wR_factor_ref 0.1152
_reflns_number_gt 1622
_reflns_number_total 2151
_reflns_threshold_expression >2sigma(I)
_cod_data_source_file b208419h.txt
_cod_data_source_block compd3a
_cod_depositor_comments
;
The following automatic conversions were performed:

'_symmetry_cell_setting' value 'Monoclinic' changed to 'monoclinic'
according to
/usr/data/users/saulius/automatic-downloads/retrospective/RSC/lib/dictionaries/cif_core.dic
dictionary named 'cif_core.dic' version 2.4.2 from 2011-04-26.

Automatic conversion script
Id: cif_fix_values 2281 2013-09-26 08:29:07Z andrius 
;
_cod_original_cell_volume 2998.4(9)
_cod_original_sg_symbol_H-M C2/c
_cod_database_code 7114409

loop_
_symmetry_equiv_pos_as_xyz
'x, y, z'
'-x, y, -z+1/2'
'x+1/2, y+1/2, z'
'-x+1/2, y+1/2, -z+1/2'
'-x, -y, -z'
'x, -y, z-1/2'
'-x+1/2, -y+1/2, -z'
'x+1/2, -y+1/2, z-1/2'

loop_
_atom_site_label
_atom_site_type_symbol
_atom_site_fract_x
_atom_site_fract_y
_atom_site_fract_z
_atom_site_U_iso_or_equiv
_atom_site_adp_type
_atom_site_occupancy
_atom_site_symmetry_multiplicity
_atom_site_calc_flag
_atom_site_refinement_flags
_atom_site_disorder_assembly
_atom_site_disorder_group
S1 S 0.07535(3) 0.94600(7) 0.16571(4) 0.0516(2) Uani 1 1 d . . .
F1A F 0.1014(3) 0.3641(8) 0.2535(4) 0.0727(17) Uani 0.50 1 d PD A 1
F2A F -0.0063(3) 0.3614(8) 0.1364(4) 0.0709(14) Uani 0.50 1 d PD B 1
C6A C 0.0305(4) 0.3922(8) 0.2186(5) 0.042(2) Uiso 0.50 1 d PD . 1
F1B F 0.0340(4) 0.3757(8) 0.1582(5) 0.100(3) Uani 0.50 1 d PD . 2
F2B F 0.1092(4) 0.3487(8) 0.2990(5) 0.094(2) Uani 0.50 1 d PD . 2
C6B C 0.0456(4) 0.3962(9) 0.2375(5) 0.048(3) Uiso 0.50 1 d PD . 2
F3 F 0.0160(7) 0.1494(4) 0.2712(8) 0.110(5) Uani 0.50 1 d P . .
F4 F 0.0674(2) 0.2592(6) 0.3485(3) 0.0938(12) Uani 0.50 1 d P . .
C1 C 0.02116(12) 0.7928(3) 0.15418(15) 0.0433(6) Uani 1 1 d . . .
C2 C 0.05569(11) 0.7036(3) 0.22879(14) 0.0410(6) Uani 1 1 d . . .
C3 C 0.12723(12) 0.7559(3) 0.29574(15) 0.0458(6) Uani 1 1 d . . .
C4 C 0.14435(12) 0.8892(3) 0.27025(15) 0.0482(6) Uani 1 1 d . . .
C5 C 0.02297(11) 0.5634(3) 0.24019(14) 0.0400(5) Uani 1 1 d . . .
C7 C 0.0117(3) 0.2883(5) 0.2664(4) 0.0499(14) Uiso 0.50 1 d P . .
C8 C -0.05101(13) 0.7695(3) 0.06930(15) 0.0512(6) Uani 1 1 d . . .
H8 H -0.0747 0.6828 0.0773 0.061 Uiso 1 1 calc R . .
C9 C -0.04557(18) 0.7174(4) -0.00298(19) 0.0804(9) Uani 1 1 d . . .
H9A H -0.0236 0.8015 -0.0133 0.121 Uiso 1 1 calc R . .
H9B H -0.0925 0.6965 -0.0556 0.121 Uiso 1 1 calc R . .
H9C H -0.0172 0.6215 0.0148 0.121 Uiso 1 1 calc R . .
C10 C -0.09727(15) 0.9190(4) 0.0413(2) 0.0805(9) Uani 1 1 d . . .
H10A H -0.1022 0.9475 0.0857 0.121 Uiso 1 1 calc R . .
H10B H -0.1435 0.8977 -0.0124 0.121 Uiso 1 1 calc R . .
H10C H -0.0753 1.0061 0.0328 0.121 Uiso 1 1 calc R . .
C11 C 0.17879(14) 0.6707(3) 0.38067(17) 0.0641(7) Uani 1 1 d . . .
H11A H 0.1934 0.5717 0.3702 0.096 Uiso 1 1 calc R . .
H11B H 0.1562 0.6482 0.4077 0.096 Uiso 1 1 calc R . .
H11C H 0.2198 0.7376 0.4186 0.096 Uiso 1 1 calc R . .
C12 C 0.21162(13) 0.9839(3) 0.31995(17) 0.0536(7) Uani 1 1 d . . .
C13 C 0.23645(15) 1.0539(4) 0.39858(19) 0.0732(9) Uani 1 1 d . . .
H13 H 0.2108 1.0415 0.4207 0.088 Uiso 1 1 calc R . .
C14 C 0.29874(16) 1.1423(4) 0.4450(2) 0.0861(10) Uani 1 1 d . . .
H14 H 0.3148 1.1886 0.4981 0.103 Uiso 1 1 calc R . .
C15 C 0.33676(17) 1.1620(4) 0.4134(2) 0.0831(10) Uani 1 1 d . . .
H15 H 0.3786 1.2219 0.4447 0.100 Uiso 1 1 calc R . .
C16 C 0.31308(17) 1.0932(4) 0.3357(2) 0.0849(10) Uani 1 1 d . . .
H16 H 0.3391 1.1062 0.3142 0.102 Uiso 1 1 calc R . .
C17 C 0.25081(15) 1.0047(4) 0.28890(19) 0.0706(8) Uani 1 1 d . . .
H17 H 0.2351 0.9586 0.2360 0.085 Uiso 1 1 calc R . .

loop_
_atom_site_aniso_label
_atom_site_aniso_U_11
_atom_site_aniso_U_22
_atom_site_aniso_U_33
_atom_site_aniso_U_23
_atom_site_aniso_U_13
_atom_site_aniso_U_12
S1 0.0559(4) 0.0450(4) 0.0587(4) 0.0078(3) 0.0372(3) -0.0013(3)
F1A 0.071(3) 0.052(2) 0.117(5) 0.006(3) 0.069(4) 0.014(2)
F2A 0.108(4) 0.060(3) 0.066(3) -0.0094(17) 0.064(3) -0.002(3)
F1B 0.199(8) 0.055(3) 0.139(7) -0.011(3) 0.150(7) -0.001(5)
F2B 0.064(3) 0.062(3) 0.138(6) 0.006(4) 0.052(4) 0.022(2)
F3 0.178(13) 0.0406(16) 0.200(14) 0.056(5) 0.161(11) 0.049(5)
F4 0.096(3) 0.087(3) 0.087(3) 0.038(2) 0.048(2) 0.022(2)
C1 0.0484(13) 0.0387(13) 0.0509(14) 0.0015(11) 0.0342(12) 0.0027(10)
C2 0.0457(13) 0.0379(13) 0.0482(14) 0.0005(10) 0.0329(12) 0.0014(10)
C3 0.0443(13) 0.0508(15) 0.0491(14) 0.0007(11) 0.0319(12) 0.0003(11)
C4 0.0488(13) 0.0476(14) 0.0570(15) -0.0024(11) 0.0367(13) -0.0047(11)
C5 0.0436(12) 0.0383(12) 0.0403(12) 0.0005(10) 0.0266(11) -0.0005(10)
C8 0.0512(14) 0.0487(15) 0.0511(15) 0.0043(11) 0.0295(13) -0.0005(11)
C9 0.088(2) 0.084(2) 0.0619(19) -0.0110(16) 0.0417(17) -0.0004(18)
C10 0.0563(16) 0.073(2) 0.083(2) 0.0030(16) 0.0268(16) 0.0138(15)
C11 0.0550(15) 0.0719(19) 0.0587(17) 0.0099(14) 0.0309(14) -0.0008(14)
C12 0.0513(14) 0.0503(15) 0.0652(17) 0.0056(12) 0.0383(14) -0.0030(12)
C13 0.0690(18) 0.085(2) 0.079(2) -0.0227(17) 0.0516(17) -0.0266(16)
C14 0.075(2) 0.094(3) 0.083(2) -0.0239(18) 0.0447(19) -0.0316(18)
C15 0.0658(18) 0.075(2) 0.101(3) -0.0070(19) 0.0465(19) -0.0233(16)
C16 0.081(2) 0.087(2) 0.115(3) 0.000(2) 0.075(2) -0.0211(19)
C17 0.0753(19) 0.074(2) 0.081(2) -0.0069(15) 0.0573(18) -0.0222(16)

loop_
_atom_type_symbol
_atom_type_description
_atom_type_scat_dispersion_real
_atom_type_scat_dispersion_imag
_atom_type_scat_source
C C 0.0033 0.0016 'International Tables Vol C Tables 4.2.6.8 and 6.1.1.4'
H H 0.0000 0.0000 'International Tables Vol C Tables 4.2.6.8 and 6.1.1.4'
F F 0.0171 0.0103 'International Tables Vol C Tables 4.2.6.8 and 6.1.1.4'
S S 0.1246 0.1234 'International Tables Vol C Tables 4.2.6.8 and 6.1.1.4'

loop_
_geom_angle_atom_site_label_1
_geom_angle_atom_site_label_2
_geom_angle_atom_site_label_3
_geom_angle
_geom_angle_site_symmetry_1
_geom_angle_site_symmetry_3
C4 S1 C1 92.85(11) . .
F2A C6A C7 95.2(6) . 2
F2A C6A F1A 106.2(6) . .
C7 C6A F1A 124.2(6) 2 .
F2A C6A C5 114.7(6) . .
C7 C6A C5 107.0(5) 2 .
F1A C6A C5 109.2(5) . .
F2A C6A C7 114.0(6) . .
F1A C6A C7 108.6(6) . .
C5 C6A C7 104.1(5) . .
F2B C6B F1B 108.5(7) . .
F2B C6B C7 110.8(6) . 2
F1B C6B C7 106.4(6) . 2
F2B C6B C5 119.5(6) . .
F1B C6B C5 108.3(6) . .
C7 C6B C5 102.5(5) 2 .
F2B C6B C7 93.5(6) . .
F1B C6B C7 122.3(6) . .
C5 C6B C7 105.0(5) . .
C2 C1 C8 129.7(2) . .
C2 C1 S1 110.11(17) . .
C8 C1 S1 120.08(17) . .
C1 C2 C3 114.1(2) . .
C1 C2 C5 123.4(2) . .
C3 C2 C5 122.53(19) . .
C4 C3 C2 111.4(2) . .
C4 C3 C11 123.6(2) . .
C2 C3 C11 124.9(2) . .
C3 C4 C12 129.0(2) . .
C3 C4 S1 111.53(17) . .
C12 C4 S1 119.49(18) . .
C5 C5 C2 128.26(12) 2 .
C5 C5 C6B 111.9(3) 2 .
C2 C5 C6B 119.7(3) . .
C5 C5 C6A 108.8(3) 2 .
C2 C5 C6A 122.5(3) . .
F3 C7 C6A 127.4(11) . 2
F3 C7 C6A 117.3(9) 2 2
F3 C7 F4 107.4(5) 2 .
C6A C7 F4 100.0(5) 2 .
F3 C7 C6B 126.9(10) . 2
F3 C7 C6B 110.5(8) 2 2
F4 C7 C6B 111.2(5) . 2
F3 C7 C6A 125.0(10) . .
F3 C7 C6A 113.5(9) 2 .
C6A C7 C6A 105.4(6) 2 .
F4 C7 C6A 112.6(5) . .
C6B C7 C6A 101.7(3) 2 .
F3 C7 C6B 125.4(11) . .
F3 C7 C6B 121.1(10) 2 .
C6A C7 C6B 107.1(3) 2 .
F4 C7 C6B 100.5(5) . .
C6B C7 C6B 105.7(6) 2 .
F3 C7 F4 86.6(6) . 2
C6A C7 F4 90.0(4) 2 2
C6B C7 F4 78.7(4) 2 2
C6A C7 F4 78.6(4) . 2
C6B C7 F4 90.7(4) . 2
C1 C8 C10 112.3(2) . .
C1 C8 C9 111.3(2) . .
C10 C8 C9 110.2(2) . .
C13 C12 C17 118.1(2) . .
C13 C12 C4 120.6(2) . .
C17 C12 C4 121.3(2) . .
C12 C13 C14 121.0(3) . .
C15 C14 C13 120.2(3) . .
C14 C15 C16 119.7(3) . .
C15 C16 C17 120.5(3) . .
C12 C17 C16 120.6(3) . .

loop_
_geom_bond_atom_site_label_1
_geom_bond_atom_site_label_2
_geom_bond_distance
_geom_bond_site_symmetry_2
S1 C4 1.718(2) .
S1 C1 1.720(2) .
F1A C6A 1.392(8) .
F2A C6A 1.287(9) .
C6A C7 1.470(9) 2
C6A C5 1.524(7) .
C6A C7 1.511(9) .
F1B C6B 1.388(9) .
F2B C6B 1.286(10) .
C6B C7 1.582(10) 2
C6B C5 1.502(8) .
C6B C7 1.513(10) .
F3 C7 1.159(5) .
F3 C7 1.309(8) 2
F4 C7 1.329(6) .
F4 C7 1.852(7) 2
C1 C2 1.363(3) .
C1 C8 1.494(3) .
C2 C3 1.435(3) .
C2 C5 1.485(3) .
C3 C4 1.368(3) .
C3 C11 1.498(3) .
C4 C12 1.486(3) .
C5 C5 1.344(4) 2
C7 C7 0.531(11) 2
C7 F3 1.309(8) 2
C7 C6A 1.470(9) 2
C7 C6B 1.582(10) 2
C7 F4 1.852(7) 2
C8 C10 1.520(4) .
C8 C9 1.534(4) .
C12 C13 1.378(4) .
C12 C17 1.380(4) .
C13 C14 1.380(4) .
C14 C15 1.362(4) .
C15 C16 1.365(5) .
C16 C17 1.381(4) .

loop_
_geom_torsion_atom_site_label_1
_geom_torsion_atom_site_label_2
_geom_torsion_atom_site_label_3
_geom_torsion_atom_site_label_4
_geom_torsion
_geom_torsion_site_symmetry_1
_geom_torsion_site_symmetry_4
C4 S1 C1 C2 0.38(18) . .
C4 S1 C1 C8 -176.92(19) . .
C8 C1 C2 C3 175.6(2) . .
S1 C1 C2 C3 -1.4(3) . .
C8 C1 C2 C5 -3.8(4) . .
S1 C1 C2 C5 179.21(17) . .
C1 C2 C3 C4 1.9(3) . .
C5 C2 C3 C4 -178.6(2) . .
C1 C2 C3 C11 -174.4(2) . .
C5 C2 C3 C11 5.0(4) . .
C2 C3 C4 C12 178.4(2) . .
C11 C3 C4 C12 -5.3(4) . .
C2 C3 C4 S1 -1.6(3) . .
C11 C3 C4 S1 174.8(2) . .
C1 S1 C4 C3 0.71(19) . .
C1 S1 C4 C12 -179.2(2) . .
C1 C2 C5 C5 -80.0(4) . 2
C3 C2 C5 C5 100.6(3) . 2
C1 C2 C5 C6B 105.4(4) . .
C3 C2 C5 C6B -73.9(4) . .
C1 C2 C5 C6A 91.6(4) . .
C3 C2 C5 C6A -87.8(4) . .
F2B C6B C5 C5 -107.7(7) . 2
F1B C6B C5 C5 127.4(6) . 2
C7 C6B C5 C5 15.2(6) 2 2
C7 C6B C5 C5 -4.8(6) . 2
F2B C6B C5 C2 67.7(7) . .
F1B C6B C5 C2 -57.2(7) . .
C7 C6B C5 C2 -169.4(3) 2 .
C7 C6B C5 C2 170.6(3) . .
F2B C6B C5 C6A 174(3) . .
F1B C6B C5 C6A 50(2) . .
C7 C6B C5 C6A -63(2) 2 .
C7 C6B C5 C6A -83(2) . .
F2A C6A C5 C5 100.2(5) . 2
C7 C6A C5 C5 -4.0(6) 2 2
F1A C6A C5 C5 -140.8(5) . 2
C7 C6A C5 C5 -25.0(6) . 2
F2A C6A C5 C2 -72.9(6) . .
C7 C6A C5 C2 -177.1(3) 2 .
F1A C6A C5 C2 46.1(7) . .
C7 C6A C5 C2 161.9(3) . .
F2A C6A C5 C6B -153(3) . .
C7 C6A C5 C6B 103(3) 2 .
F1A C6A C5 C6B -34(2) . .
C7 C6A C5 C6B 82(2) . .
F2A C6A C7 F3 60.1(10) . .
F1A C6A C7 F3 -58.0(10) . .
C5 C6A C7 F3 -174.3(8) . .
F2A C6A C7 F3 25.4(9) . 2
F1A C6A C7 F3 -92.7(9) . 2
C5 C6A C7 F3 151.0(7) . 2
F2A C6A C7 C6A -104.3(7) . 2
F1A C6A C7 C6A 137.6(7) . 2
C5 C6A C7 C6A 21.4(4) . 2
F2A C6A C7 F4 147.7(6) . .
F1A C6A C7 F4 29.6(8) . .
C5 C6A C7 F4 -86.7(6) . .
F2A C6A C7 C6B -93.3(6) . 2
F1A C6A C7 C6B 148.6(6) . 2
C5 C6A C7 C6B 32.4(6) . 2
F2A C6A C7 C6B 156(3) . .
F1A C6A C7 C6B 38(2) . .
C5 C6A C7 C6B -78(2) . .
F2A C6A C7 F4 -17.5(6) . 2
F1A C6A C7 F4 -135.6(6) . 2
C5 C6A C7 F4 108.2(4) . 2
F2B C6B C7 F3 -59.7(10) . .
F1B C6B C7 F3 54.9(12) . .
C5 C6B C7 F3 178.5(8) . .
F2B C6B C7 F3 -98.0(8) . 2
F1B C6B C7 F3 16.5(12) . 2
C5 C6B C7 F3 140.2(7) . 2
F2B C6B C7 C6A 123.8(6) . 2
F1B C6B C7 C6A -121.6(8) . 2
C5 C6B C7 C6A 2.0(7) . 2
F2B C6B C7 F4 19.8(6) . .
F1B C6B C7 F4 134.3(7) . .
C5 C6B C7 F4 -102.0(5) . .
F2B C6B C7 C6B 135.5(6) . 2
F1B C6B C7 C6B -109.9(9) . 2
C5 C6B C7 C6B 13.8(4) . 2
F2B C6B C7 C6A -152(3) . .
F1B C6B C7 C6A -38(2) . .
C5 C6B C7 C6A 86(2) . .
F2B C6B C7 F4 -146.0(5) . 2
F1B C6B C7 F4 -31.4(8) . 2
C7 C6B C7 F4 7.1(8) 2 2
C5 C6B C7 F4 92.2(5) . 2
C2 C1 C8 C10 126.1(3) . .
S1 C1 C8 C10 -57.2(3) . .
C2 C1 C8 C9 -109.9(3) . .
S1 C1 C8 C9 66.8(3) . .
C3 C4 C12 C13 -58.5(4) . .
S1 C4 C12 C13 121.4(3) . .
C3 C4 C12 C17 121.7(3) . .
S1 C4 C12 C17 -58.4(3) . .
C17 C12 C13 C14 0.0(4) . .
C4 C12 C13 C14 -179.8(3) . .
C12 C13 C14 C15 0.1(5) . .
C13 C14 C15 C16 -0.2(5) . .
C14 C15 C16 C17 0.2(5) . .
C13 C12 C17 C16 0.0(5) . .
C4 C12 C17 C16 179.8(3) . .
C15 C16 C17 C12 -0.1(5) . .
